data_4308359
loop_
_publ_author_name
'Crisp, Jeffrey A.'
'Meredith, M. Brett'
'Hanusa, Timothy P.'
'Wang, Guangbin'
'Brennessel, William W.'
'Yee, Gordon T.'

_publ_section_title
;
 Bis(1,2,3-trimethylindenyl)iron(III) 2,3-Dicyanonaphtho-1,4-quinonide,
 a Non-Metallocene, Charge-Transfer Salt Metamagnet with Complementary
 Donor--Acceptor Geometries
;
_journal_coden_ASTM INOCAJ
_journal_issue 2
_journal_name_full 'Inorganic Chemistry'
_journal_page_first 172
_journal_page_last 174
_journal_paper_doi 10.1021/ic048398d
_journal_volume 44
_journal_year 2005
_chemical_formula_moiety ' C24 H26 Fe, C12 H4 N2 O2'
_chemical_formula_sum 'C36 H30 Fe N2 O2'
_chemical_formula_weight 578.47
_chemical_name_common 04216
_chemical_name_systematic
; 
 ? 
;
_space_group_IT_number 61
_symmetry_cell_setting orthorhombic
_symmetry_space_group_name_Hall '-P 2ac 2ab'
_symmetry_space_group_name_H-M 'P b c a'
_atom_sites_solution_hydrogens geom
_atom_sites_solution_primary direct
_atom_sites_solution_secondary difmap
_audit_creation_method SHELXL-97
_cell_angle_alpha 90.00
_cell_angle_beta 90.00
_cell_angle_gamma 90.00
_cell_formula_units_Z 8
_cell_length_a 17.020(1)
_cell_length_b 15.989(1)
_cell_length_c 20.364(2)
_cell_measurement_reflns_used 2566
_cell_measurement_temperature 173(2)
_cell_volume 5541.7(7)
_computing_cell_refinement 'SAINT, Bruker'
_computing_data_collection 'SMART, Bruker'
_computing_data_reduction 'SAINT, Bruker'
_computing_molecular_graphics 'SHELXTL, Bruker'
_computing_structure_refinement 'SHELXL-97 (Sheldrick, 1997)'
_computing_structure_solution SIR97
_diffrn_ambient_temperature 173(2)
_diffrn_measured_fraction_theta_full 0.998
_diffrn_measured_fraction_theta_max 0.998
_diffrn_measurement_device_type 'Bruker SMART Platform CCD'
_diffrn_measurement_method 'area detector, omega scans per phi'
_diffrn_radiation_monochromator graphite
_diffrn_radiation_source 'normal-focus sealed tube'
_diffrn_radiation_type MoK\a
_diffrn_radiation_wavelength 0.71073
_diffrn_reflns_av_R_equivalents 0.1217
_diffrn_reflns_av_sigmaI/netI 0.0773
_diffrn_reflns_limit_h_max 20
_diffrn_reflns_limit_h_min -18
_diffrn_reflns_limit_k_max 19
_diffrn_reflns_limit_k_min -19
_diffrn_reflns_limit_l_max 24
_diffrn_reflns_limit_l_min -24
_diffrn_reflns_number 34191
_diffrn_reflns_theta_full 25.05
_diffrn_reflns_theta_max 25.05
_diffrn_reflns_theta_min 2.00
_exptl_absorpt_coefficient_mu 0.581
_exptl_absorpt_correction_T_max 0.9771
_exptl_absorpt_correction_T_min 0.8008
_exptl_absorpt_correction_type multi-scan
_exptl_absorpt_process_details 'SADABS, R. Blessing, 1995'
_exptl_crystal_colour black
_exptl_crystal_density_diffrn 1.387
_exptl_crystal_density_method 'not measured'
_exptl_crystal_description needle
_exptl_crystal_F_000 2416
_exptl_crystal_size_max 0.40
_exptl_crystal_size_mid 0.12
_exptl_crystal_size_min 0.04
_refine_diff_density_max 0.465
_refine_diff_density_min -0.544
_refine_diff_density_rms 0.096
_refine_ls_extinction_method none
_refine_ls_goodness_of_fit_ref 1.055
_refine_ls_hydrogen_treatment constr
_refine_ls_matrix_type full
_refine_ls_number_parameters 376
_refine_ls_number_reflns 4896
_refine_ls_number_restraints 0
_refine_ls_restrained_S_all 1.055
_refine_ls_R_factor_all 0.1472
_refine_ls_R_factor_gt 0.0580
_refine_ls_shift/su_max 0.000
_refine_ls_shift/su_mean 0.000
_refine_ls_structure_factor_coef Fsqd
_refine_ls_weighting_details 'calc w=1/[\s^2^(Fo^2^)+(0.0200P)^2^+32.0446P] where P=(Fo^2^+2Fc^2^)/3'
_refine_ls_weighting_scheme calc
_refine_ls_wR_factor_gt 0.1174
_refine_ls_wR_factor_ref 0.1664
_reflns_number_gt 2606
_reflns_number_total 4896
_reflns_threshold_expression >2sigma(I)
_cod_data_source_file ic048398dsi20041108_022248.cif
_cod_data_source_block 04216
_cod_original_cell_volume 5541.8(7)
_cod_database_code 4308359

loop_
_symmetry_equiv_pos_as_xyz
'x, y, z'
'-x+1/2, -y, z+1/2'
'-x, y+1/2, -z+1/2'
'x+1/2, -y+1/2, -z'
'-x, -y, -z'
'x-1/2, y, -z-1/2'
'x, -y-1/2, z-1/2'
'-x-1/2, y-1/2, z'

loop_
_atom_site_label
_atom_site_type_symbol
_atom_site_fract_x
_atom_site_fract_y
_atom_site_fract_z
_atom_site_U_iso_or_equiv
_atom_site_adp_type
_atom_site_occupancy
_atom_site_symmetry_multiplicity
_atom_site_calc_flag
_atom_site_refinement_flags
_atom_site_disorder_assembly
_atom_site_disorder_group
Fe1 Fe 0.42393(5) 0.23610(4) 0.12087(4) 0.0217(2) Uani 1 1 d . . .
C1 C 0.4138(4) 0.1499(3) 0.2018(3) 0.0274(14) Uani 1 1 d . . .
C2 C 0.4857(4) 0.1974(4) 0.2044(3) 0.0252(14) Uani 1 1 d . . .
C3 C 0.4654(4) 0.2835(3) 0.2106(3) 0.0269(14) Uani 1 1 d . . .
C4 C 0.3820(4) 0.2911(4) 0.2063(3) 0.0279(14) Uani 1 1 d . . .
C5 C 0.3497(4) 0.2078(4) 0.2029(3) 0.0273(14) Uani 1 1 d . . .
C6 C 0.2722(4) 0.1770(5) 0.1957(3) 0.0425(18) Uani 1 1 d . . .
H6A H 0.2290 0.2146 0.1947 0.051 Uiso 1 1 calc R . .
C7 C 0.2601(5) 0.0931(5) 0.1901(3) 0.051(2) Uani 1 1 d . . .
H7A H 0.2080 0.0725 0.1860 0.062 Uiso 1 1 calc R . .
C8 C 0.3230(5) 0.0368(5) 0.1902(3) 0.051(2) Uani 1 1 d . . .
H8A H 0.3125 -0.0215 0.1878 0.061 Uiso 1 1 calc R . .
C9 C 0.3991(4) 0.0635(4) 0.1939(3) 0.0408(17) Uani 1 1 d . . .
H9A H 0.4413 0.0247 0.1912 0.049 Uiso 1 1 calc R . .
C10 C 0.5663(4) 0.1598(4) 0.2089(3) 0.0397(16) Uani 1 1 d . . .
H10A H 0.5757 0.1403 0.2538 0.060 Uiso 1 1 calc R . .
H10B H 0.6056 0.2022 0.1973 0.060 Uiso 1 1 calc R . .
H10C H 0.5703 0.1126 0.1784 0.060 Uiso 1 1 calc R . .
C11 C 0.5224(4) 0.3542(4) 0.2177(3) 0.0423(18) Uani 1 1 d . . .
H11A H 0.5345 0.3625 0.2643 0.064 Uiso 1 1 calc R . .
H11B H 0.4991 0.4054 0.1997 0.064 Uiso 1 1 calc R . .
H11C H 0.5707 0.3410 0.1937 0.064 Uiso 1 1 calc R . .
C12 C 0.3338(4) 0.3691(4) 0.2106(3) 0.0442(19) Uani 1 1 d . . .
H12A H 0.3159 0.3770 0.2559 0.066 Uiso 1 1 calc R . .
H12B H 0.2882 0.3643 0.1815 0.066 Uiso 1 1 calc R . .
H12C H 0.3658 0.4171 0.1972 0.066 Uiso 1 1 calc R . .
C13 C 0.3619(4) 0.2685(4) 0.0335(3) 0.0263(13) Uani 1 1 d . . .
C14 C 0.3904(4) 0.1834(3) 0.0326(3) 0.0266(14) Uani 1 1 d . . .
C15 C 0.4737(4) 0.1861(3) 0.0351(3) 0.0243(13) Uani 1 1 d . . .
C16 C 0.4986(3) 0.2712(4) 0.0429(3) 0.0241(13) Uani 1 1 d . . .
C17 C 0.4284(4) 0.3226(3) 0.0399(2) 0.0219(12) Uani 1 1 d . . .
C18 C 0.4174(4) 0.4108(3) 0.0465(3) 0.0303(14) Uani 1 1 d . . .
H18A H 0.4610 0.4475 0.0508 0.036 Uiso 1 1 calc R . .
C19 C 0.3425(4) 0.4404(4) 0.0464(3) 0.0392(18) Uani 1 1 d . . .
H19A H 0.3342 0.4990 0.0503 0.047 Uiso 1 1 calc R . .
C20 C 0.2768(4) 0.3872(4) 0.0406(3) 0.0427(18) Uani 1 1 d . . .
H20A H 0.2255 0.4107 0.0402 0.051 Uiso 1 1 calc R . .
C21 C 0.2853(4) 0.3034(4) 0.0355(3) 0.0346(15) Uani 1 1 d . . .
H21A H 0.2404 0.2682 0.0334 0.042 Uiso 1 1 calc R . .
C22 C 0.3389(4) 0.1074(4) 0.0236(3) 0.0426(18) Uani 1 1 d . . .
H22A H 0.3121 0.1107 -0.0189 0.064 Uiso 1 1 calc R . .
H22B H 0.2998 0.1053 0.0589 0.064 Uiso 1 1 calc R . .
H22C H 0.3714 0.0568 0.0250 0.064 Uiso 1 1 calc R . .
C23 C 0.5282(4) 0.1124(4) 0.0308(3) 0.0366(16) Uani 1 1 d . . .
H23A H 0.5393 0.1001 -0.0155 0.055 Uiso 1 1 calc R . .
H23B H 0.5035 0.0636 0.0513 0.055 Uiso 1 1 calc R . .
H23C H 0.5774 0.1254 0.0536 0.055 Uiso 1 1 calc R . .
C24 C 0.5804(4) 0.3032(3) 0.0451(3) 0.0318(14) Uani 1 1 d . . .
H24A H 0.5980 0.3165 0.0005 0.048 Uiso 1 1 calc R . .
H24B H 0.6149 0.2605 0.0641 0.048 Uiso 1 1 calc R . .
H24C H 0.5823 0.3538 0.0723 0.048 Uiso 1 1 calc R . .
O1 O 0.2802(2) 0.2974(2) 0.3699(2) 0.0374(11) Uani 1 1 d . . .
O2 O 0.5329(2) 0.0902(3) 0.3776(2) 0.0456(12) Uani 1 1 d . . .
N1 N 0.4397(3) 0.4388(3) 0.3668(3) 0.0394(13) Uani 1 1 d . . .
N2 N 0.6205(3) 0.2922(4) 0.3751(3) 0.0456(14) Uani 1 1 d . . .
C25 C 0.3379(3) 0.2498(3) 0.3711(3) 0.0257(12) Uani 1 1 d . . .
C26 C 0.4165(3) 0.2808(3) 0.3723(2) 0.0220(12) Uani 1 1 d . . .
C27 C 0.4821(3) 0.2263(3) 0.3745(3) 0.0253(12) Uani 1 1 d . . .
C28 C 0.4748(3) 0.1377(3) 0.3754(3) 0.0277(13) Uani 1 1 d . . .
C29 C 0.3807(4) 0.0183(3) 0.3744(3) 0.0363(15) Uani 1 1 d . . .
H29A H 0.4246 -0.0183 0.3757 0.044 Uiso 1 1 calc R . .
C30 C 0.3071(4) -0.0148(4) 0.3728(3) 0.0411(17) Uani 1 1 d . . .
H30A H 0.3000 -0.0738 0.3726 0.049 Uiso 1 1 calc R . .
C31 C 0.2421(4) 0.0384(4) 0.3715(3) 0.0402(16) Uani 1 1 d . . .
H31A H 0.1905 0.0159 0.3705 0.048 Uiso 1 1 calc R . .
C32 C 0.2532(3) 0.1235(4) 0.3716(3) 0.0323(14) Uani 1 1 d . . .
H32A H 0.2088 0.1595 0.3713 0.039 Uiso 1 1 calc R . .
C33 C 0.3279(3) 0.1579(3) 0.3721(3) 0.0232(12) Uani 1 1 d . . .
C34 C 0.3934(3) 0.1039(3) 0.3742(3) 0.0251(13) Uani 1 1 d . . .
C35 C 0.4283(4) 0.3685(3) 0.3691(3) 0.0276(13) Uani 1 1 d . . .
C36 C 0.5597(3) 0.2614(4) 0.3751(3) 0.0307(13) Uani 1 1 d . . .

loop_
_atom_site_aniso_label
_atom_site_aniso_U_11
_atom_site_aniso_U_22
_atom_site_aniso_U_33
_atom_site_aniso_U_23
_atom_site_aniso_U_13
_atom_site_aniso_U_12
Fe1 0.0287(4) 0.0210(4) 0.0155(4) 0.0009(3) 0.0014(4) 0.0019(4)
C1 0.035(4) 0.030(3) 0.017(3) 0.001(2) 0.001(3) -0.001(3)
C2 0.030(4) 0.026(3) 0.019(3) 0.000(2) 0.006(3) 0.001(3)
C3 0.038(4) 0.030(3) 0.014(3) -0.004(2) 0.001(3) 0.002(3)
C4 0.037(4) 0.030(3) 0.017(3) 0.001(2) 0.003(3) 0.012(3)
C5 0.030(4) 0.038(3) 0.014(3) 0.003(3) 0.001(3) 0.003(3)
C6 0.031(4) 0.069(5) 0.028(4) 0.008(3) 0.009(3) 0.002(4)
C7 0.040(5) 0.072(5) 0.043(4) 0.003(4) 0.007(4) -0.025(4)
C8 0.068(6) 0.042(4) 0.043(4) 0.010(3) 0.004(4) -0.020(4)
C9 0.054(5) 0.031(3) 0.037(4) 0.008(3) 0.005(3) -0.001(3)
C10 0.040(4) 0.053(4) 0.027(3) 0.002(3) 0.000(3) 0.008(4)
C11 0.061(5) 0.042(4) 0.024(4) -0.002(3) 0.003(3) -0.008(4)
C12 0.069(5) 0.042(4) 0.022(4) -0.001(3) 0.004(4) 0.025(4)
C13 0.034(4) 0.030(3) 0.015(3) 0.002(3) -0.004(3) -0.002(3)
C14 0.041(4) 0.025(3) 0.014(3) 0.002(2) 0.003(3) -0.003(3)
C15 0.026(4) 0.026(3) 0.020(3) -0.003(2) 0.005(3) 0.001(3)
C16 0.031(4) 0.029(3) 0.012(3) -0.001(2) 0.000(2) 0.000(3)
C17 0.025(3) 0.027(3) 0.013(3) 0.000(2) 0.000(3) 0.002(3)
C18 0.045(4) 0.024(3) 0.022(3) 0.003(2) 0.004(3) 0.000(3)
C19 0.060(5) 0.032(4) 0.026(4) 0.008(3) 0.001(3) 0.020(4)
C20 0.042(5) 0.058(5) 0.028(4) 0.006(3) -0.001(3) 0.025(4)
C21 0.026(4) 0.055(4) 0.023(3) 0.000(3) -0.003(3) -0.002(3)
C22 0.052(5) 0.039(4) 0.037(4) -0.007(3) 0.001(3) -0.018(3)
C23 0.047(4) 0.033(4) 0.029(4) -0.004(3) 0.004(3) 0.007(3)
C24 0.035(4) 0.031(3) 0.029(3) -0.002(3) 0.005(3) -0.006(3)
O1 0.030(2) 0.033(2) 0.049(3) 0.001(2) 0.002(2) 0.0105(19)
O2 0.036(3) 0.037(2) 0.064(3) 0.010(2) 0.003(3) 0.013(2)
N1 0.047(4) 0.034(3) 0.038(3) -0.002(2) 0.004(3) -0.006(3)
N2 0.029(3) 0.059(4) 0.049(4) 0.000(3) 0.004(3) -0.008(3)
C25 0.024(3) 0.028(3) 0.025(3) -0.001(2) 0.003(3) 0.006(3)
C26 0.031(3) 0.020(3) 0.015(3) 0.002(2) -0.004(3) 0.000(2)
C27 0.025(3) 0.032(3) 0.019(3) 0.001(3) -0.001(3) 0.002(2)
C28 0.031(3) 0.027(3) 0.025(3) 0.003(3) 0.005(3) 0.003(3)
C29 0.048(4) 0.025(3) 0.036(4) -0.005(3) -0.003(4) 0.003(3)
C30 0.058(5) 0.028(3) 0.038(4) -0.001(3) -0.007(4) -0.013(3)
C31 0.041(4) 0.041(4) 0.039(4) 0.003(3) -0.005(4) -0.019(3)
C32 0.026(3) 0.035(3) 0.036(3) 0.005(3) -0.002(3) -0.008(3)
C33 0.031(3) 0.022(3) 0.017(3) 0.000(2) -0.002(3) 0.002(2)
C34 0.032(3) 0.026(3) 0.017(3) 0.000(2) -0.001(3) 0.002(2)
C35 0.024(3) 0.028(3) 0.031(3) -0.001(2) 0.002(3) 0.000(3)
C36 0.033(4) 0.031(3) 0.027(3) -0.001(3) 0.003(3) 0.004(3)

loop_
_atom_type_symbol
_atom_type_description
_atom_type_scat_dispersion_real
_atom_type_scat_dispersion_imag
_atom_type_scat_source
C C 0.0033 0.0016 'International Tables Vol C Tables 4.2.6.8 and 6.1.1.4'
H H 0.0000 0.0000 'International Tables Vol C Tables 4.2.6.8 and 6.1.1.4'
N N 0.0061 0.0033 'International Tables Vol C Tables 4.2.6.8 and 6.1.1.4'
O O 0.0106 0.0060 'International Tables Vol C Tables 4.2.6.8 and 6.1.1.4'
Fe Fe 0.3463 0.8444 'International Tables Vol C Tables 4.2.6.8 and 6.1.1.4'

loop_
_geom_angle_atom_site_label_1
_geom_angle_atom_site_label_2
_geom_angle_atom_site_label_3
_geom_angle
_geom_angle_site_symmetry_1
_geom_angle_site_symmetry_3
_geom_angle_publ_flag
C14 Fe1 C4 143.8(2) . . ?
C14 Fe1 C2 136.5(2) . . ?
C4 Fe1 C2 67.5(2) . . ?
C14 Fe1 C15 39.8(2) . . ?
C4 Fe1 C15 175.8(2) . . ?
C2 Fe1 C15 111.1(2) . . ?
C14 Fe1 C3 175.6(2) . . ?
C4 Fe1 C3 40.0(2) . . ?
C2 Fe1 C3 39.8(2) . . ?
C15 Fe1 C3 136.5(2) . . ?
C14 Fe1 C16 67.6(2) . . ?
C4 Fe1 C16 136.5(2) . . ?
C2 Fe1 C16 112.8(2) . . ?
C15 Fe1 C16 39.8(2) . . ?
C3 Fe1 C16 110.9(2) . . ?
C14 Fe1 C13 40.2(2) . . ?
C4 Fe1 C13 115.2(2) . . ?
C2 Fe1 C13 176.7(2) . . ?
C15 Fe1 C13 66.3(2) . . ?
C3 Fe1 C13 143.6(2) . . ?
C16 Fe1 C13 66.8(2) . . ?
C14 Fe1 C5 115.4(2) . . ?
C4 Fe1 C5 40.0(2) . . ?
C2 Fe1 C5 66.4(2) . . ?
C15 Fe1 C5 143.7(2) . . ?
C3 Fe1 C5 66.2(2) . . ?
C16 Fe1 C5 176.4(2) . . ?
C13 Fe1 C5 114.2(2) . . ?
C14 Fe1 C17 66.8(2) . . ?
C4 Fe1 C17 112.4(2) . . ?
C2 Fe1 C17 142.6(2) . . ?
C15 Fe1 C17 66.0(2) . . ?
C3 Fe1 C17 115.0(2) . . ?
C16 Fe1 C17 39.8(2) . . ?
C13 Fe1 C17 39.0(2) . . ?
C5 Fe1 C17 138.9(2) . . ?
C14 Fe1 C1 112.5(2) . . ?
C4 Fe1 C1 66.6(2) . . ?
C2 Fe1 C1 39.6(2) . . ?
C15 Fe1 C1 115.1(2) . . ?
C3 Fe1 C1 65.9(2) . . ?
C16 Fe1 C1 142.5(2) . . ?
C13 Fe1 C1 138.9(2) . . ?
C5 Fe1 C1 38.9(2) . . ?
C17 Fe1 C1 177.4(2) . . ?
C9 C1 C5 119.9(6) . . ?
C9 C1 C2 132.0(6) . . ?
C5 C1 C2 107.8(5) . . ?
C9 C1 Fe1 123.5(4) . . ?
C5 C1 Fe1 70.1(3) . . ?
C2 C1 Fe1 67.9(3) . . ?
C3 C2 C1 107.8(5) . . ?
C3 C2 C10 127.1(6) . . ?
C1 C2 C10 124.6(5) . . ?
C3 C2 Fe1 70.4(3) . . ?
C1 C2 Fe1 72.5(3) . . ?
C10 C2 Fe1 128.8(4) . . ?
C2 C3 C4 108.6(5) . . ?
C2 C3 C11 125.5(6) . . ?
C4 C3 C11 125.8(6) . . ?
C2 C3 Fe1 69.9(3) . . ?
C4 C3 Fe1 69.1(3) . . ?
C11 C3 Fe1 125.1(4) . . ?
C3 C4 C5 107.6(5) . . ?
C3 C4 C12 127.8(6) . . ?
C5 C4 C12 124.4(6) . . ?
C3 C4 Fe1 70.9(3) . . ?
C5 C4 Fe1 72.5(3) . . ?
C12 C4 Fe1 126.2(4) . . ?
C6 C5 C1 118.9(6) . . ?
C6 C5 C4 132.9(6) . . ?
C1 C5 C4 108.0(5) . . ?
C6 C5 Fe1 122.8(4) . . ?
C1 C5 Fe1 71.0(3) . . ?
C4 C5 Fe1 67.5(3) . . ?
C7 C6 C5 119.5(7) . . ?
C7 C6 H6A 120.3 . . ?
C5 C6 H6A 120.3 . . ?
C6 C7 C8 121.2(7) . . ?
C6 C7 H7A 119.4 . . ?
C8 C7 H7A 119.4 . . ?
C9 C8 C7 121.6(7) . . ?
C9 C8 H8A 119.2 . . ?
C7 C8 H8A 119.2 . . ?
C8 C9 C1 118.7(7) . . ?
C8 C9 H9A 120.7 . . ?
C1 C9 H9A 120.7 . . ?
C2 C10 H10A 109.5 . . ?
C2 C10 H10B 109.5 . . ?
H10A C10 H10B 109.5 . . ?
C2 C10 H10C 109.5 . . ?
H10A C10 H10C 109.5 . . ?
H10B C10 H10C 109.5 . . ?
C3 C11 H11A 109.5 . . ?
C3 C11 H11B 109.5 . . ?
H11A C11 H11B 109.5 . . ?
C3 C11 H11C 109.5 . . ?
H11A C11 H11C 109.5 . . ?
H11B C11 H11C 109.5 . . ?
C4 C12 H12A 109.5 . . ?
C4 C12 H12B 109.5 . . ?
H12A C12 H12B 109.5 . . ?
C4 C12 H12C 109.5 . . ?
H12A C12 H12C 109.5 . . ?
H12B C12 H12C 109.5 . . ?
C21 C13 C17 119.1(6) . . ?
C21 C13 C14 132.8(6) . . ?
C17 C13 C14 107.7(5) . . ?
C21 C13 Fe1 121.7(4) . . ?
C17 C13 Fe1 71.2(3) . . ?
C14 C13 Fe1 67.4(3) . . ?
C15 C14 C13 107.8(5) . . ?
C15 C14 C22 127.6(6) . . ?
C13 C14 C22 124.3(6) . . ?
C15 C14 Fe1 71.3(3) . . ?
C13 C14 Fe1 72.4(3) . . ?
C22 C14 Fe1 126.4(4) . . ?
C14 C15 C16 109.2(5) . . ?
C14 C15 C23 126.2(5) . . ?
C16 C15 C23 124.6(5) . . ?
C14 C15 Fe1 68.9(3) . . ?
C16 C15 Fe1 70.5(3) . . ?
C23 C15 Fe1 126.7(4) . . ?
C15 C16 C17 106.9(5) . . ?
C15 C16 C24 127.5(5) . . ?
C17 C16 C24 125.3(5) . . ?
C15 C16 Fe1 69.7(3) . . ?
C17 C16 Fe1 71.7(3) . . ?
C24 C16 Fe1 129.3(4) . . ?
C18 C17 C13 120.1(6) . . ?
C18 C17 C16 131.5(6) . . ?
C13 C17 C16 108.3(5) . . ?
C18 C17 Fe1 123.9(4) . . ?
C13 C17 Fe1 69.8(3) . . ?
C16 C17 Fe1 68.5(3) . . ?
C19 C18 C17 117.8(6) . . ?
C19 C18 H18A 121.1 . . ?
C17 C18 H18A 121.1 . . ?
C18 C19 C20 122.3(6) . . ?
C18 C19 H19A 118.9 . . ?
C20 C19 H19A 118.9 . . ?
C21 C20 C19 121.3(6) . . ?
C21 C20 H20A 119.4 . . ?
C19 C20 H20A 119.4 . . ?
C20 C21 C13 119.4(6) . . ?
C20 C21 H21A 120.3 . . ?
C13 C21 H21A 120.3 . . ?
C14 C22 H22A 109.5 . . ?
C14 C22 H22B 109.5 . . ?
H22A C22 H22B 109.5 . . ?
C14 C22 H22C 109.5 . . ?
H22A C22 H22C 109.5 . . ?
H22B C22 H22C 109.5 . . ?
C15 C23 H23A 109.5 . . ?
C15 C23 H23B 109.5 . . ?
H23A C23 H23B 109.5 . . ?
C15 C23 H23C 109.5 . . ?
H23A C23 H23C 109.5 . . ?
H23B C23 H23C 109.5 . . ?
C16 C24 H24A 109.5 . . ?
C16 C24 H24B 109.5 . . ?
H24A C24 H24B 109.5 . . ?
C16 C24 H24C 109.5 . . ?
H24A C24 H24C 109.5 . . ?
H24B C24 H24C 109.5 . . ?
O1 C25 C26 121.9(5) . . ?
O1 C25 C33 121.2(5) . . ?
C26 C25 C33 116.9(5) . . ?
C27 C26 C35 119.9(5) . . ?
C27 C26 C25 121.7(5) . . ?
C35 C26 C25 118.4(5) . . ?
C26 C27 C28 123.0(5) . . ?
C26 C27 C36 119.0(5) . . ?
C28 C27 C36 118.0(5) . . ?
O2 C28 C27 122.6(5) . . ?
O2 C28 C34 121.1(5) . . ?
C27 C28 C34 116.3(5) . . ?
C30 C29 C34 122.0(6) . . ?
C30 C29 H29A 119.0 . . ?
C34 C29 H29A 119.0 . . ?
C29 C30 C31 119.5(6) . . ?
C29 C30 H30A 120.2 . . ?
C31 C30 H30A 120.2 . . ?
C32 C31 C30 119.7(6) . . ?
C32 C31 H31A 120.2 . . ?
C30 C31 H31A 120.2 . . ?
C31 C32 C33 121.3(6) . . ?
C31 C32 H32A 119.4 . . ?
C33 C32 H32A 119.4 . . ?
C32 C33 C34 118.8(5) . . ?
C32 C33 C25 120.0(5) . . ?
C34 C33 C25 121.2(5) . . ?
C29 C34 C33 118.8(5) . . ?
C29 C34 C28 120.3(5) . . ?
C33 C34 C28 120.9(5) . . ?
N1 C35 C26 178.4(7) . . ?
N2 C36 C27 177.6(7) . . ?

loop_
_geom_bond_atom_site_label_1
_geom_bond_atom_site_label_2
_geom_bond_distance
_geom_bond_site_symmetry_2
_geom_bond_publ_flag
Fe1 C14 2.067(6) . ?
Fe1 C4 2.076(6) . ?
Fe1 C2 2.093(6) . ?
Fe1 C15 2.099(6) . ?
Fe1 C3 2.099(6) . ?
Fe1 C16 2.109(6) . ?
Fe1 C13 2.134(5) . ?
Fe1 C5 2.143(6) . ?
Fe1 C17 2.153(5) . ?
Fe1 C1 2.155(5) . ?
C1 C9 1.413(8) . ?
C1 C5 1.430(8) . ?
C1 C2 1.441(8) . ?
C2 C3 1.425(8) . ?
C2 C10 1.500(8) . ?
C3 C4 1.427(8) . ?
C3 C11 1.497(8) . ?
C4 C5 1.443(8) . ?
C4 C12 1.494(8) . ?
C5 C6 1.416(9) . ?
C6 C7 1.361(10) . ?
C6 H6A 0.9500 . ?
C7 C8 1.399(10) . ?
C7 H7A 0.9500 . ?
C8 C9 1.366(10) . ?
C8 H8A 0.9500 . ?
C9 H9A 0.9500 . ?
C10 H10A 0.9800 . ?
C10 H10B 0.9800 . ?
C10 H10C 0.9800 . ?
C11 H11A 0.9800 . ?
C11 H11B 0.9800 . ?
C11 H11C 0.9800 . ?
C12 H12A 0.9800 . ?
C12 H12B 0.9800 . ?
C12 H12C 0.9800 . ?
C13 C21 1.418(9) . ?
C13 C17 1.431(8) . ?
C13 C14 1.446(8) . ?
C14 C15 1.419(8) . ?
C14 C22 1.509(8) . ?
C15 C16 1.434(8) . ?
C15 C23 1.503(8) . ?
C16 C17 1.451(8) . ?
C16 C24 1.484(8) . ?
C17 C18 1.429(7) . ?
C18 C19 1.361(9) . ?
C18 H18A 0.9500 . ?
C19 C20 1.411(10) . ?
C19 H19A 0.9500 . ?
C20 C21 1.352(9) . ?
C20 H20A 0.9500 . ?
C21 H21A 0.9500 . ?
C22 H22A 0.9800 . ?
C22 H22B 0.9800 . ?
C22 H22C 0.9800 . ?
C23 H23A 0.9800 . ?
C23 H23B 0.9800 . ?
C23 H23C 0.9800 . ?
C24 H24A 0.9800 . ?
C24 H24B 0.9800 . ?
C24 H24C 0.9800 . ?
O1 C25 1.243(6) . ?
O2 C28 1.247(7) . ?
N1 C35 1.141(7) . ?
N2 C36 1.146(7) . ?
C25 C26 1.427(7) . ?
C25 C33 1.480(7) . ?
C26 C27 1.417(7) . ?
C26 C35 1.418(7) . ?
C27 C28 1.423(8) . ?
C27 C36 1.435(8) . ?
C28 C34 1.487(8) . ?
C29 C30 1.360(9) . ?
C29 C34 1.385(8) . ?
C29 H29A 0.9500 . ?
C30 C31 1.396(9) . ?
C30 H30A 0.9500 . ?
C31 C32 1.374(8) . ?
C31 H31A 0.9500 . ?
C32 C33 1.386(8) . ?
C32 H32A 0.9500 . ?
C33 C34 1.411(7) . ?

loop_
_geom_torsion_atom_site_label_1
_geom_torsion_atom_site_label_2
_geom_torsion_atom_site_label_3
_geom_torsion_atom_site_label_4
_geom_torsion
_geom_torsion_site_symmetry_1
_geom_torsion_site_symmetry_2
_geom_torsion_site_symmetry_3
_geom_torsion_site_symmetry_4
_geom_torsion_publ_flag
C14 Fe1 C1 C9 10.2(6) . . . . ?
C4 Fe1 C1 C9 150.8(6) . . . . ?
C2 Fe1 C1 C9 -126.7(7) . . . . ?
C15 Fe1 C1 C9 -33.4(6) . . . . ?
C3 Fe1 C1 C9 -165.3(6) . . . . ?
C16 Fe1 C1 C9 -71.9(7) . . . . ?
C13 Fe1 C1 C9 48.7(7) . . . . ?
C5 Fe1 C1 C9 113.4(7) . . . . ?
C17 Fe1 C1 C9 83(4) . . . . ?
C14 Fe1 C1 C5 -103.2(4) . . . . ?
C4 Fe1 C1 C5 37.5(3) . . . . ?
C2 Fe1 C1 C5 119.9(5) . . . . ?
C15 Fe1 C1 C5 -146.8(3) . . . . ?
C3 Fe1 C1 C5 81.3(4) . . . . ?
C16 Fe1 C1 C5 174.7(4) . . . . ?
C13 Fe1 C1 C5 -64.7(5) . . . . ?
C17 Fe1 C1 C5 -31(5) . . . . ?
C14 Fe1 C1 C2 136.9(3) . . . . ?
C4 Fe1 C1 C2 -82.5(4) . . . . ?
C15 Fe1 C1 C2 93.3(4) . . . . ?
C3 Fe1 C1 C2 -38.6(3) . . . . ?
C16 Fe1 C1 C2 54.8(5) . . . . ?
C13 Fe1 C1 C2 175.4(3) . . . . ?
C5 Fe1 C1 C2 -119.9(5) . . . . ?
C17 Fe1 C1 C2 -151(4) . . . . ?
C9 C1 C2 C3 177.7(6) . . . . ?
C5 C1 C2 C3 3.0(6) . . . . ?
Fe1 C1 C2 C3 61.9(4) . . . . ?
C9 C1 C2 C10 -9.7(10) . . . . ?
C5 C1 C2 C10 175.6(6) . . . . ?
Fe1 C1 C2 C10 -125.6(6) . . . . ?
C9 C1 C2 Fe1 115.9(7) . . . . ?
C5 C1 C2 Fe1 -58.9(4) . . . . ?
C14 Fe1 C2 C3 176.7(4) . . . . ?
C4 Fe1 C2 C3 -36.9(3) . . . . ?
C15 Fe1 C2 C3 138.8(3) . . . . ?
C16 Fe1 C2 C3 95.7(4) . . . . ?
C13 Fe1 C2 C3 178(85) . . . . ?
C5 Fe1 C2 C3 -80.5(4) . . . . ?
C17 Fe1 C2 C3 61.0(5) . . . . ?
C1 Fe1 C2 C3 -116.9(5) . . . . ?
C14 Fe1 C2 C1 -66.4(4) . . . . ?
C4 Fe1 C2 C1 80.0(4) . . . . ?
C15 Fe1 C2 C1 -104.3(3) . . . . ?
C3 Fe1 C2 C1 116.9(5) . . . . ?
C16 Fe1 C2 C1 -147.4(3) . . . . ?
C13 Fe1 C2 C1 -65(4) . . . . ?
C5 Fe1 C2 C1 36.4(3) . . . . ?
C17 Fe1 C2 C1 177.9(3) . . . . ?
C14 Fe1 C2 C10 54.4(7) . . . . ?
C4 Fe1 C2 C10 -159.2(6) . . . . ?
C15 Fe1 C2 C10 16.5(6) . . . . ?
C3 Fe1 C2 C10 -122.3(7) . . . . ?
C16 Fe1 C2 C10 -26.6(6) . . . . ?
C13 Fe1 C2 C10 56(4) . . . . ?
C5 Fe1 C2 C10 157.2(6) . . . . ?
C17 Fe1 C2 C10 -61.3(7) . . . . ?
C1 Fe1 C2 C10 120.8(7) . . . . ?
C1 C2 C3 C4 -4.8(7) . . . . ?
C10 C2 C3 C4 -177.2(6) . . . . ?
Fe1 C2 C3 C4 58.4(4) . . . . ?
C1 C2 C3 C11 177.3(5) . . . . ?
C10 C2 C3 C11 5.0(9) . . . . ?
Fe1 C2 C3 C11 -119.4(6) . . . . ?
C1 C2 C3 Fe1 -63.3(4) . . . . ?
C10 C2 C3 Fe1 124.4(6) . . . . ?
C14 Fe1 C3 C2 -31(3) . . . . ?
C4 Fe1 C3 C2 120.2(5) . . . . ?
C15 Fe1 C3 C2 -63.3(5) . . . . ?
C16 Fe1 C3 C2 -101.0(4) . . . . ?
C13 Fe1 C3 C2 -179.8(4) . . . . ?
C5 Fe1 C3 C2 81.2(4) . . . . ?
C17 Fe1 C3 C2 -144.1(3) . . . . ?
C1 Fe1 C3 C2 38.5(3) . . . . ?
C14 Fe1 C3 C4 -151(3) . . . . ?
C2 Fe1 C3 C4 -120.2(5) . . . . ?
C15 Fe1 C3 C4 176.5(3) . . . . ?
C16 Fe1 C3 C4 138.8(3) . . . . ?
C13 Fe1 C3 C4 60.0(5) . . . . ?
C5 Fe1 C3 C4 -39.0(3) . . . . ?
C17 Fe1 C3 C4 95.7(4) . . . . ?
C1 Fe1 C3 C4 -81.7(4) . . . . ?
C14 Fe1 C3 C11 89(3) . . . . ?
C4 Fe1 C3 C11 -119.9(7) . . . . ?
C2 Fe1 C3 C11 119.9(7) . . . . ?
C15 Fe1 C3 C11 56.6(6) . . . . ?
C16 Fe1 C3 C11 19.0(6) . . . . ?
C13 Fe1 C3 C11 -59.9(7) . . . . ?
C5 Fe1 C3 C11 -158.9(6) . . . . ?
C17 Fe1 C3 C11 -24.2(6) . . . . ?
C1 Fe1 C3 C11 158.4(6) . . . . ?
C2 C3 C4 C5 4.8(7) . . . . ?
C11 C3 C4 C5 -177.4(5) . . . . ?
Fe1 C3 C4 C5 63.7(4) . . . . ?
C2 C3 C4 C12 179.5(6) . . . . ?
C11 C3 C4 C12 -2.6(10) . . . . ?
Fe1 C3 C4 C12 -121.5(6) . . . . ?
C2 C3 C4 Fe1 -58.9(4) . . . . ?
C11 C3 C4 Fe1 118.9(6) . . . . ?
C14 Fe1 C4 C3 176.5(4) . . . . ?
C2 Fe1 C4 C3 36.7(3) . . . . ?
C15 Fe1 C4 C3 -35(3) . . . . ?
C16 Fe1 C4 C3 -63.2(5) . . . . ?
C13 Fe1 C4 C3 -145.4(3) . . . . ?
C5 Fe1 C4 C3 116.4(5) . . . . ?
C17 Fe1 C4 C3 -102.6(4) . . . . ?
C1 Fe1 C4 C3 79.9(4) . . . . ?
C14 Fe1 C4 C5 60.1(5) . . . . ?
C2 Fe1 C4 C5 -79.6(3) . . . . ?
C15 Fe1 C4 C5 -151(3) . . . . ?
C3 Fe1 C4 C5 -116.4(5) . . . . ?
C16 Fe1 C4 C5 -179.6(3) . . . . ?
C13 Fe1 C4 C5 98.3(4) . . . . ?
C17 Fe1 C4 C5 141.0(3) . . . . ?
C1 Fe1 C4 C5 -36.4(3) . . . . ?
C14 Fe1 C4 C12 -60.1(7) . . . . ?
C2 Fe1 C4 C12 160.2(6) . . . . ?
C15 Fe1 C4 C12 88(3) . . . . ?
C3 Fe1 C4 C12 123.4(7) . . . . ?
C16 Fe1 C4 C12 60.2(7) . . . . ?
C13 Fe1 C4 C12 -21.9(7) . . . . ?
C5 Fe1 C4 C12 -120.2(7) . . . . ?
C17 Fe1 C4 C12 20.8(7) . . . . ?
C1 Fe1 C4 C12 -156.6(7) . . . . ?
C9 C1 C5 C6 -0.4(8) . . . . ?
C2 C1 C5 C6 175.1(5) . . . . ?
Fe1 C1 C5 C6 117.6(5) . . . . ?
C9 C1 C5 C4 -175.6(5) . . . . ?
C2 C1 C5 C4 -0.1(6) . . . . ?
Fe1 C1 C5 C4 -57.5(4) . . . . ?
C9 C1 C5 Fe1 -118.0(5) . . . . ?
C2 C1 C5 Fe1 57.5(4) . . . . ?
C3 C4 C5 C6 -177.1(6) . . . . ?
C12 C4 C5 C6 7.9(10) . . . . ?
Fe1 C4 C5 C6 -114.5(7) . . . . ?
C3 C4 C5 C1 -2.9(7) . . . . ?
C12 C4 C5 C1 -177.9(5) . . . . ?
Fe1 C4 C5 C1 59.7(4) . . . . ?
C3 C4 C5 Fe1 -62.6(4) . . . . ?
C12 C4 C5 Fe1 122.4(6) . . . . ?
C14 Fe1 C5 C6 -18.0(6) . . . . ?
C4 Fe1 C5 C6 127.5(7) . . . . ?
C2 Fe1 C5 C6 -149.9(6) . . . . ?
C15 Fe1 C5 C6 -55.9(7) . . . . ?
C3 Fe1 C5 C6 166.5(6) . . . . ?
C16 Fe1 C5 C6 132(3) . . . . ?
C13 Fe1 C5 C6 26.6(6) . . . . ?
C17 Fe1 C5 C6 65.2(7) . . . . ?
C1 Fe1 C5 C6 -112.8(7) . . . . ?
C14 Fe1 C5 C1 94.8(4) . . . . ?
C4 Fe1 C5 C1 -119.7(5) . . . . ?
C2 Fe1 C5 C1 -37.1(3) . . . . ?
C15 Fe1 C5 C1 56.9(5) . . . . ?
C3 Fe1 C5 C1 -80.7(4) . . . . ?
C16 Fe1 C5 C1 -115(4) . . . . ?
C13 Fe1 C5 C1 139.3(3) . . . . ?
C17 Fe1 C5 C1 178.0(3) . . . . ?
C14 Fe1 C5 C4 -145.5(3) . . . . ?
C2 Fe1 C5 C4 82.6(4) . . . . ?
C15 Fe1 C5 C4 176.6(4) . . . . ?
C3 Fe1 C5 C4 39.0(3) . . . . ?
C16 Fe1 C5 C4 4(4) . . . . ?
C13 Fe1 C5 C4 -101.0(4) . . . . ?
C17 Fe1 C5 C4 -62.3(5) . . . . ?
C1 Fe1 C5 C4 119.7(5) . . . . ?
C1 C5 C6 C7 2.3(9) . . . . ?
C4 C5 C6 C7 176.0(6) . . . . ?
Fe1 C5 C6 C7 87.3(7) . . . . ?
C5 C6 C7 C8 -1.1(10) . . . . ?
C6 C7 C8 C9 -2.1(11) . . . . ?
C7 C8 C9 C1 4.0(10) . . . . ?
C5 C1 C9 C8 -2.7(9) . . . . ?
C2 C1 C9 C8 -176.9(6) . . . . ?
Fe1 C1 C9 C8 -87.6(7) . . . . ?
C14 Fe1 C13 C21 127.5(7) . . . . ?
C4 Fe1 C13 C21 -18.1(6) . . . . ?
C2 Fe1 C13 C21 126(4) . . . . ?
C15 Fe1 C13 C21 166.2(6) . . . . ?
C3 Fe1 C13 C21 -56.1(7) . . . . ?
C16 Fe1 C13 C21 -150.2(6) . . . . ?
C5 Fe1 C13 C21 26.1(6) . . . . ?
C17 Fe1 C13 C21 -113.2(6) . . . . ?
C1 Fe1 C13 C21 64.5(6) . . . . ?
C14 Fe1 C13 C17 -119.3(5) . . . . ?
C4 Fe1 C13 C17 95.1(4) . . . . ?
C2 Fe1 C13 C17 -121(4) . . . . ?
C15 Fe1 C13 C17 -80.6(3) . . . . ?
C3 Fe1 C13 C17 57.2(5) . . . . ?
C16 Fe1 C13 C17 -37.0(3) . . . . ?
C5 Fe1 C13 C17 139.3(3) . . . . ?
C1 Fe1 C13 C17 177.7(3) . . . . ?
C4 Fe1 C13 C14 -145.6(3) . . . . ?
C2 Fe1 C13 C14 -1(4) . . . . ?
C15 Fe1 C13 C14 38.7(3) . . . . ?
C3 Fe1 C13 C14 176.5(4) . . . . ?
C16 Fe1 C13 C14 82.3(4) . . . . ?
C5 Fe1 C13 C14 -101.4(4) . . . . ?
C17 Fe1 C13 C14 119.3(5) . . . . ?
C1 Fe1 C13 C14 -63.0(5) . . . . ?
C21 C13 C14 C15 -175.9(6) . . . . ?
C17 C13 C14 C15 -2.8(6) . . . . ?
Fe1 C13 C14 C15 -62.9(4) . . . . ?
C21 C13 C14 C22 9.6(10) . . . . ?
C17 C13 C14 C22 -177.4(5) . . . . ?
Fe1 C13 C14 C22 122.5(6) . . . . ?
C21 C13 C14 Fe1 -113.0(7) . . . . ?
C17 C13 C14 Fe1 60.1(4) . . . . ?
C4 Fe1 C14 C15 176.6(4) . . . . ?
C2 Fe1 C14 C15 -63.6(5) . . . . ?
C3 Fe1 C14 C15 -35(3) . . . . ?
C16 Fe1 C14 C15 36.6(3) . . . . ?
C13 Fe1 C14 C15 116.5(5) . . . . ?
C5 Fe1 C14 C15 -145.4(3) . . . . ?
C17 Fe1 C14 C15 79.9(4) . . . . ?
C1 Fe1 C14 C15 -102.8(4) . . . . ?
C4 Fe1 C14 C13 60.0(5) . . . . ?
C2 Fe1 C14 C13 179.9(3) . . . . ?
C15 Fe1 C14 C13 -116.5(5) . . . . ?
C3 Fe1 C14 C13 -151(3) . . . . ?
C16 Fe1 C14 C13 -80.0(4) . . . . ?
C5 Fe1 C14 C13 98.1(3) . . . . ?
C17 Fe1 C14 C13 -36.7(3) . . . . ?
C1 Fe1 C14 C13 140.7(3) . . . . ?
C4 Fe1 C14 C22 -60.1(7) . . . . ?
C2 Fe1 C14 C22 59.8(7) . . . . ?
C15 Fe1 C14 C22 123.4(7) . . . . ?
C3 Fe1 C14 C22 89(3) . . . . ?
C16 Fe1 C14 C22 159.9(6) . . . . ?
C13 Fe1 C14 C22 -120.1(7) . . . . ?
C5 Fe1 C14 C22 -22.0(6) . . . . ?
C17 Fe1 C14 C22 -156.8(6) . . . . ?
C1 Fe1 C14 C22 20.6(6) . . . . ?
C13 C14 C15 C16 4.5(7) . . . . ?
C22 C14 C15 C16 178.8(6) . . . . ?
Fe1 C14 C15 C16 -59.1(4) . . . . ?
C13 C14 C15 C23 -175.7(5) . . . . ?
C22 C14 C15 C23 -1.3(10) . . . . ?
Fe1 C14 C15 C23 120.7(6) . . . . ?
C13 C14 C15 Fe1 63.6(4) . . . . ?
C22 C14 C15 Fe1 -122.1(6) . . . . ?
C4 Fe1 C15 C14 -151(3) . . . . ?
C2 Fe1 C15 C14 138.6(3) . . . . ?
C3 Fe1 C15 C14 176.4(3) . . . . ?
C16 Fe1 C15 C14 -120.7(5) . . . . ?
C13 Fe1 C15 C14 -39.1(3) . . . . ?
C5 Fe1 C15 C14 60.1(5) . . . . ?
C17 Fe1 C15 C14 -81.9(4) . . . . ?
C1 Fe1 C15 C14 95.6(4) . . . . ?
C14 Fe1 C15 C16 120.7(5) . . . . ?
C4 Fe1 C15 C16 -31(3) . . . . ?
C2 Fe1 C15 C16 -100.7(3) . . . . ?
C3 Fe1 C15 C16 -62.9(4) . . . . ?
C13 Fe1 C15 C16 81.6(3) . . . . ?
C5 Fe1 C15 C16 -179.2(4) . . . . ?
C17 Fe1 C15 C16 38.8(3) . . . . ?
C1 Fe1 C15 C16 -143.7(3) . . . . ?
C14 Fe1 C15 C23 -120.1(7) . . . . ?
C4 Fe1 C15 C23 89(3) . . . . ?
C2 Fe1 C15 C23 18.5(6) . . . . ?
C3 Fe1 C15 C23 56.2(6) . . . . ?
C16 Fe1 C15 C23 119.2(7) . . . . ?
C13 Fe1 C15 C23 -159.2(6) . . . . ?
C5 Fe1 C15 C23 -60.1(7) . . . . ?
C17 Fe1 C15 C23 157.9(6) . . . . ?
C1 Fe1 C15 C23 -24.6(6) . . . . ?
C14 C15 C16 C17 -4.4(6) . . . . ?
C23 C15 C16 C17 175.8(5) . . . . ?
Fe1 C15 C16 C17 -62.5(4) . . . . ?
C14 C15 C16 C24 -177.3(5) . . . . ?
C23 C15 C16 C24 2.9(9) . . . . ?
Fe1 C15 C16 C24 124.6(6) . . . . ?
C14 C15 C16 Fe1 58.1(4) . . . . ?
C23 C15 C16 Fe1 -121.7(6) . . . . ?
C14 Fe1 C16 C15 -36.5(3) . . . . ?
C4 Fe1 C16 C15 176.9(4) . . . . ?
C2 Fe1 C16 C15 96.1(4) . . . . ?
C3 Fe1 C16 C15 139.0(3) . . . . ?
C13 Fe1 C16 C15 -80.3(4) . . . . ?
C5 Fe1 C16 C15 173(3) . . . . ?
C17 Fe1 C16 C15 -116.6(5) . . . . ?
C1 Fe1 C16 C15 61.7(5) . . . . ?
C14 Fe1 C16 C17 80.1(3) . . . . ?
C4 Fe1 C16 C17 -66.5(4) . . . . ?
C2 Fe1 C16 C17 -147.3(3) . . . . ?
C15 Fe1 C16 C17 116.6(5) . . . . ?
C3 Fe1 C16 C17 -104.4(3) . . . . ?
C13 Fe1 C16 C17 36.3(3) . . . . ?
C5 Fe1 C16 C17 -71(4) . . . . ?
C1 Fe1 C16 C17 178.3(3) . . . . ?
C14 Fe1 C16 C24 -158.9(6) . . . . ?
C4 Fe1 C16 C24 54.5(6) . . . . ?
C2 Fe1 C16 C24 -26.3(6) . . . . ?
C15 Fe1 C16 C24 -122.3(7) . . . . ?
C3 Fe1 C16 C24 16.7(6) . . . . ?
C13 Fe1 C16 C24 157.3(6) . . . . ?
C5 Fe1 C16 C24 50(4) . . . . ?
C17 Fe1 C16 C24 121.1(6) . . . . ?
C1 Fe1 C16 C24 -60.7(7) . . . . ?
C21 C13 C17 C18 -1.8(8) . . . . ?
C14 C13 C17 C18 -175.9(5) . . . . ?
Fe1 C13 C17 C18 -118.2(5) . . . . ?
C21 C13 C17 C16 174.3(5) . . . . ?
C14 C13 C17 C16 0.1(6) . . . . ?
Fe1 C13 C17 C16 57.8(4) . . . . ?
C21 C13 C17 Fe1 116.5(5) . . . . ?
C14 C13 C17 Fe1 -57.7(4) . . . . ?
C15 C16 C17 C18 178.0(5) . . . . ?
C24 C16 C17 C18 -8.9(9) . . . . ?
Fe1 C16 C17 C18 116.8(6) . . . . ?
C15 C16 C17 C13 2.6(6) . . . . ?
C24 C16 C17 C13 175.7(5) . . . . ?
Fe1 C16 C17 C13 -58.6(4) . . . . ?
C15 C16 C17 Fe1 61.2(4) . . . . ?
C24 C16 C17 Fe1 -125.7(5) . . . . ?
C14 Fe1 C17 C18 151.1(6) . . . . ?
C4 Fe1 C17 C18 10.5(6) . . . . ?
C2 Fe1 C17 C18 -71.4(7) . . . . ?
C15 Fe1 C17 C18 -165.2(6) . . . . ?
C3 Fe1 C17 C18 -33.3(6) . . . . ?
C16 Fe1 C17 C18 -126.4(7) . . . . ?
C13 Fe1 C17 C18 113.3(7) . . . . ?
C5 Fe1 C17 C18 48.5(7) . . . . ?
C1 Fe1 C17 C18 78(5) . . . . ?
C14 Fe1 C17 C13 37.8(3) . . . . ?
C4 Fe1 C17 C13 -102.8(4) . . . . ?
C2 Fe1 C17 C13 175.3(4) . . . . ?
C15 Fe1 C17 C13 81.4(4) . . . . ?
C3 Fe1 C17 C13 -146.6(3) . . . . ?
C16 Fe1 C17 C13 120.3(4) . . . . ?
C5 Fe1 C17 C13 -64.9(4) . . . . ?
C1 Fe1 C17 C13 -36(5) . . . . ?
C14 Fe1 C17 C16 -82.5(3) . . . . ?
C4 Fe1 C17 C16 136.9(3) . . . . ?
C2 Fe1 C17 C16 55.0(5) . . . . ?
C15 Fe1 C17 C16 -38.8(3) . . . . ?
C3 Fe1 C17 C16 93.1(4) . . . . ?
C13 Fe1 C17 C16 -120.3(4) . . . . ?
C5 Fe1 C17 C16 174.9(3) . . . . ?
C1 Fe1 C17 C16 -156(4) . . . . ?
C13 C17 C18 C19 0.0(8) . . . . ?
C16 C17 C18 C19 -174.9(6) . . . . ?
Fe1 C17 C18 C19 -84.6(7) . . . . ?
C17 C18 C19 C20 0.5(9) . . . . ?
C18 C19 C20 C21 0.8(10) . . . . ?
C19 C20 C21 C13 -2.5(9) . . . . ?
C17 C13 C21 C20 3.0(8) . . . . ?
C14 C13 C21 C20 175.4(6) . . . . ?
Fe1 C13 C21 C20 87.9(7) . . . . ?
O1 C25 C26 C27 179.2(6) . . . . ?
C33 C25 C26 C27 -0.1(8) . . . . ?
O1 C25 C26 C35 -2.9(9) . . . . ?
C33 C25 C26 C35 177.8(5) . . . . ?
C35 C26 C27 C28 -177.6(5) . . . . ?
C25 C26 C27 C28 0.3(9) . . . . ?
C35 C26 C27 C36 1.5(8) . . . . ?
C25 C26 C27 C36 179.4(5) . . . . ?
C26 C27 C28 O2 -179.7(6) . . . . ?
C36 C27 C28 O2 1.1(9) . . . . ?
C26 C27 C28 C34 -0.3(9) . . . . ?
C36 C27 C28 C34 -179.5(5) . . . . ?
C34 C29 C30 C31 -0.5(11) . . . . ?
C29 C30 C31 C32 0.2(10) . . . . ?
C30 C31 C32 C33 0.8(10) . . . . ?
C31 C32 C33 C34 -1.6(9) . . . . ?
C31 C32 C33 C25 179.0(6) . . . . ?
O1 C25 C33 C32 0.1(9) . . . . ?
C26 C25 C33 C32 179.4(5) . . . . ?
O1 C25 C33 C34 -179.3(6) . . . . ?
C26 C25 C33 C34 0.0(9) . . . . ?
C30 C29 C34 C33 -0.2(10) . . . . ?
C30 C29 C34 C28 -179.5(6) . . . . ?
C32 C33 C34 C29 1.2(9) . . . . ?
C25 C33 C34 C29 -179.4(6) . . . . ?
C32 C33 C34 C28 -179.5(6) . . . . ?
C25 C33 C34 C28 -0.1(9) . . . . ?
O2 C28 C34 C29 -1.1(9) . . . . ?
C27 C28 C34 C29 179.5(6) . . . . ?
O2 C28 C34 C33 179.6(6) . . . . ?
C27 C28 C34 C33 0.2(9) . . . . ?
C27 C26 C35 N1 -10(23) . . . . ?
C25 C26 C35 N1 172(100) . . . . ?
C26 C27 C36 N2 -8(17) . . . . ?
C28 C27 C36 N2 171(100) . . . . ?
